data_4135586
loop_
_publ_author_name
'Merzlyakova, Elena'
'Wolf, Silke'
'Lebedkin, Sergei'
'Bayarjargal, Lkhamsuren'
'Neumeier, B. Lilli'
'Bartenbach, Daniel'
'Holzer, Christof'
'Klopper, Wim'
'Winkler, Bjoern'
'Kappes, Manfred'
'Feldmann, Claus'

_publ_contact_author
;
      Prof. Dr. Clas Feldmann
      Karlsruhe Institute of Technology (KIT), CS
      Institut fuer Anorganische Chemie (AOC)
      Engesserstr. 15, Geb. 30.45
      76131 Karlsruhe 
      Deutschland
;
_publ_section_title
;
 18-Crown-6 Coordinated Metal Halides with Bright Luminescence and
 Nonlinear Optical Effects.
;
_journal_issue 2
_journal_name_full 'Journal of the American Chemical Society'
_journal_page_first 798
_journal_page_last 804
_journal_paper_doi 10.1021/jacs.0c09454
_journal_volume 143
_journal_year 2021
_chemical_formula_moiety 'C12 H24 Br2 Eu1 O6'
_chemical_formula_sum 'C12 H24 Br2 Eu O6'
_chemical_formula_weight 576.09
_space_group_crystal_system trigonal
_space_group_IT_number 146
_space_group_name_Hall 'R 3'
_space_group_name_H-M_alt 'R 3 :H'
_atom_sites_solution_hydrogens geom
_audit_creation_date 2019-11-05
_audit_creation_method
;
Olex2 1.2
(compiled 2018.05.29 svn.r3508 for OlexSys, GUI svn.r5506)
;
_cell_angle_alpha 90
_cell_angle_beta 90
_cell_angle_gamma 120
_cell_formula_units_Z 3
_cell_length_a 11.9296(17)
_cell_length_b 11.9296(17)
_cell_length_c 11.925(2)
_cell_measurement_reflns_used 3474
_cell_measurement_temperature 213(2)
_cell_measurement_theta_max 29
_cell_measurement_theta_min 1.15
_cell_volume 1469.7(4)
_computing_cell_refinement 'CELL, SELECT (STOE)'
_computing_data_collection 'EXPOSE (STOE)'
_computing_data_reduction 'INTEGRATE (STOE)'
_computing_molecular_graphics 'Olex2 (Dolomanov et al., 2009)'
_computing_publication_material 'Olex2 (Dolomanov et al., 2009)'
_computing_structure_refinement 'ShelXL (Sheldrick, 2015)'
_computing_structure_solution 'SHELXT 2014/5 (Sheldrick, 2014)'
_diffrn_ambient_temperature 213(2)
_diffrn_measured_fraction_theta_full 1.000
_diffrn_measured_fraction_theta_max 0.991
_diffrn_measurement_device_type 'STOE IPDS II'
_diffrn_measurement_method 'image plate'
_diffrn_radiation_type MoK\a
_diffrn_radiation_wavelength 0.71073
_diffrn_reflns_av_R_equivalents 0.0289
_diffrn_reflns_av_unetI/netI 0.0386
_diffrn_reflns_Laue_measured_fraction_full 1.000
_diffrn_reflns_Laue_measured_fraction_max 0.991
_diffrn_reflns_limit_h_max 16
_diffrn_reflns_limit_h_min -16
_diffrn_reflns_limit_k_max 16
_diffrn_reflns_limit_k_min -16
_diffrn_reflns_limit_l_max 16
_diffrn_reflns_limit_l_min -14
_diffrn_reflns_number 4485
_diffrn_reflns_point_group_measured_fraction_full 0.962
_diffrn_reflns_point_group_measured_fraction_max 0.936
_diffrn_reflns_theta_full 25.000
_diffrn_reflns_theta_max 29.039
_diffrn_reflns_theta_min 2.608
_diffrn_source 'fine-focus sealed tube'
_exptl_absorpt_coefficient_mu 7.297
_exptl_absorpt_correction_T_max 0.611
_exptl_absorpt_correction_T_min 0.405
_exptl_absorpt_correction_type multi-scan
_exptl_absorpt_process_details
;
STOE X-Red32, absorption correction by Gaussian integration, analogous to
P. Coppens, "The Evaluation of Absorption and Extinction in Single-Crystal
Structure Analysis", published in: F. R. Ahmed (Editor), "Crystallographic
Computing", Munksgaard, Copenhagen (1970), 255 - 270.
Afterwards scaling of reflection intensities was performed within STOE LANA.
J. Koziskova, F. Hahn, J. Richter, J. Kozisek, "Comparison of different
absorption corrections on the model structure of tetrakis(-acetato)-
diaqua-di-copper(II)", Acta Chimica Slovaca, vol. 9, no. 2, 2016, pp. 136 - 140.
;
_exptl_crystal_colour colourless
_exptl_crystal_density_diffrn 1.953
_exptl_crystal_description cube
_exptl_crystal_F_000 831
_exptl_crystal_size_max 0.3
_exptl_crystal_size_mid 0.3
_exptl_crystal_size_min 0.3
_refine_diff_density_max 0.509
_refine_diff_density_min -0.546
_refine_diff_density_rms 0.062
_refine_ls_abs_structure_details
;
 Refined as an inversion twin.
;
_refine_ls_abs_structure_Flack 0.52(8)
_refine_ls_extinction_method none
_refine_ls_goodness_of_fit_ref 0.791
_refine_ls_hydrogen_treatment constr
_refine_ls_matrix_type full
_refine_ls_number_parameters 65
_refine_ls_number_reflns 1646
_refine_ls_number_restraints 1
_refine_ls_restrained_S_all 0.791
_refine_ls_R_factor_all 0.0393
_refine_ls_R_factor_gt 0.0205
_refine_ls_shift/su_max 0.001
_refine_ls_shift/su_mean 0.000
_refine_ls_structure_factor_coef Fsqd
_refine_ls_weighting_details 'w=1/[\s^2^(Fo^2^)+(0.0128P)^2^] where P=(Fo^2^+2Fc^2^)/3'
_refine_ls_weighting_scheme calc
_refine_ls_wR_factor_gt 0.0323
_refine_ls_wR_factor_ref 0.0343
_reflns_Friedel_coverage 0.890
_reflns_Friedel_fraction_full 0.925
_reflns_Friedel_fraction_max 0.882
_reflns_number_gt 1158
_reflns_number_total 1646
_reflns_threshold_expression 'I > 2\s(I)'
_cod_data_source_file ja0c09454_si_010.cif
_cod_data_source_block EuBr2(18-crown-6)
_cod_original_cell_volume 1469.7(5)
_cod_original_sg_symbol_H-M 'R 3'
_cod_database_code 4135586
_shelx_shelxl_version_number 2018/3
_shelx_space_group_comment
;
The symmetry employed for this shelxl refinement is uniquely defined
by the following loop, which should always be used as a source of
symmetry information in preference to the above space-group names.
They are only intended as comments.
;
_olex2_refinement_description
;
1. Twinned data refinement
 Scales: 0.48(8)
 0.52(8)
2. Fixed Uiso
 At 1.2 times of:
  All C(H,H) groups
3.a Secondary CH2 refined with riding coordinates:
 C1(H1A,H1B), C2(H2A,H2B), C3(H3A,H3B), C4(H4A,H4B)
;
_olex2_submission_special_instructions 'No special instructions were received'

loop_
_space_group_symop_operation_xyz
'x, y, z'
'-y, x-y, z'
'-x+y, -x, z'
'x+2/3, y+1/3, z+1/3'
'-y+2/3, x-y+1/3, z+1/3'
'-x+y+2/3, -x+1/3, z+1/3'
'x+1/3, y+2/3, z+2/3'
'-y+1/3, x-y+2/3, z+2/3'
'-x+y+1/3, -x+2/3, z+2/3'

loop_
_atom_site_label
_atom_site_type_symbol
_atom_site_fract_x
_atom_site_fract_y
_atom_site_fract_z
_atom_site_U_iso_or_equiv
_atom_site_adp_type
_atom_site_occupancy
_atom_site_site_symmetry_order
_atom_site_calc_flag
_atom_site_refinement_flags_posn
_atom_site_refinement_flags_adp
_atom_site_refinement_flags_occupancy
_atom_site_disorder_assembly
_atom_site_disorder_group
Eu1 Eu 0.333333 0.666667 -0.0467(6) 0.05034(16) Uani 1 3 d S T P . .
Br1 Br 0.333333 0.666667 -0.29227(10) 0.0680(18) Uani 1 3 d S T P . .
Br2 Br 0.333333 0.666667 0.20139(5) 0.0585(16) Uani 1 3 d S T P . .
O1 O 0.1301(19) 0.4236(16) -0.0429(18) 0.061(4) Uani 1 1 d . . . . .
O2 O 0.0950(18) 0.6378(18) -0.0588(18) 0.060(4) Uani 1 1 d . . . . .
C1 C 0.002(2) 0.404(2) -0.0576(19) 0.073(7) Uani 1 1 d . . . . .
H1A H -0.060537 0.326490 -0.017913 0.088 Uiso 1 1 calc R . . . .
H1B H -0.021033 0.392730 -0.136528 0.088 Uiso 1 1 calc R . . . .
C2 C -0.001(2) 0.525(2) -0.010(2) 0.076(6) Uani 1 1 d . . . . .
H2A H -0.084938 0.516562 -0.025276 0.092 Uiso 1 1 calc R . . . .
H2B H 0.011160 0.529305 0.070408 0.092 Uiso 1 1 calc R . . . .
C3 C 0.079(2) 0.744(2) -0.031(2) 0.074(7) Uani 1 1 d . . . . .
H3A H -0.006565 0.727705 -0.053079 0.089 Uiso 1 1 calc R . . . .
H3B H 0.088298 0.760229 0.049454 0.089 Uiso 1 1 calc R . . . .
C4 C 0.151(2) 0.3254(18) -0.089(2) 0.071(6) Uani 1 1 d . . . . .
H4A H 0.075089 0.240681 -0.078825 0.085 Uiso 1 1 calc R . . . .
H4B H 0.170150 0.339903 -0.168473 0.085 Uiso 1 1 calc R . . . .

loop_
_atom_site_aniso_label
_atom_site_aniso_U_11
_atom_site_aniso_U_22
_atom_site_aniso_U_33
_atom_site_aniso_U_23
_atom_site_aniso_U_13
_atom_site_aniso_U_12
Eu1 0.04766(19) 0.04766(19) 0.0557(3) 0.000 0.000 0.02383(10)
Br1 0.073(2) 0.073(2) 0.058(4) 0.000 0.000 0.0364(12)
Br2 0.060(2) 0.060(2) 0.056(4) 0.000 0.000 0.0298(10)
O1 0.062(7) 0.041(6) 0.065(7) -0.005(5) 0.000(5) 0.014(5)
O2 0.062(7) 0.055(5) 0.066(7) -0.007(5) 0.002(5) 0.031(5)
C1 0.072(12) 0.069(11) 0.057(9) 0.002(7) 0.002(8) 0.018(9)
C2 0.067(12) 0.086(11) 0.088(14) -0.026(9) -0.012(9) 0.046(10)
C3 0.061(10) 0.075(10) 0.105(14) -0.026(9) 0.001(9) 0.047(8)
C4 0.105(13) 0.038(7) 0.067(10) -0.006(6) 0.011(8) 0.034(8)

loop_
_atom_type_symbol
_atom_type_description
_atom_type_scat_dispersion_real
_atom_type_scat_dispersion_imag
_atom_type_scat_source
C C 0.0033 0.0016 'International Tables Vol C Tables 4.2.6.8 and 6.1.1.4'
H H 0.0000 0.0000 'International Tables Vol C Tables 4.2.6.8 and 6.1.1.4'
Br Br -0.2901 2.4595 'International Tables Vol C Tables 4.2.6.8 and 6.1.1.4'
Eu Eu -0.1578 3.6682 'International Tables Vol C Tables 4.2.6.8 and 6.1.1.4'
O O 0.0106 0.0060 'International Tables Vol C Tables 4.2.6.8 and 6.1.1.4'

loop_
_geom_angle_atom_site_label_1
_geom_angle_atom_site_label_2
_geom_angle_atom_site_label_3
_geom_angle
_geom_angle_site_symmetry_1
_geom_angle_site_symmetry_3
_geom_angle_publ_flag
Br1 Eu1 Br2 180.0 . . ?
O1 Eu1 Br1 91.0(5) 3_565 . ?
O1 Eu1 Br1 91.0(5) . . ?
O1 Eu1 Br1 91.0(5) 2_665 . ?
O1 Eu1 Br2 89.0(5) 3_565 . ?
O1 Eu1 Br2 89.0(5) 2_665 . ?
O1 Eu1 Br2 89.0(5) . . ?
O1 Eu1 O1 119.97(3) 3_565 . ?
O1 Eu1 O1 119.97(3) 3_565 2_665 ?
O1 Eu1 O1 119.97(3) . 2_665 ?
O2 Eu1 Br1 86.9(5) 3_565 . ?
O2 Eu1 Br1 86.9(5) 2_665 . ?
O2 Eu1 Br1 86.9(5) . . ?
O2 Eu1 Br2 93.1(5) 3_565 . ?
O2 Eu1 Br2 93.1(5) 2_665 . ?
O2 Eu1 Br2 93.1(5) . . ?
O2 Eu1 O1 57.7(8) 2_665 . ?
O2 Eu1 O1 176.8(10) 2_665 3_565 ?
O2 Eu1 O1 57.7(8) 3_565 2_665 ?
O2 Eu1 O1 62.5(8) 2_665 2_665 ?
O2 Eu1 O1 62.5(8) . . ?
O2 Eu1 O1 176.8(10) 3_565 . ?
O2 Eu1 O1 176.8(10) . 2_665 ?
O2 Eu1 O1 62.5(8) 3_565 3_565 ?
O2 Eu1 O1 57.7(8) . 3_565 ?
O2 Eu1 O2 119.72(10) . 2_665 ?
O2 Eu1 O2 119.72(10) 3_565 2_665 ?
O2 Eu1 O2 119.72(9) . 3_565 ?
C1 O1 Eu1 119.1(14) . . ?
C4 O1 Eu1 116.5(14) . . ?
C4 O1 C1 115.3(18) . . ?
C2 O2 Eu1 114.2(14) . . ?
C2 O2 C3 110.6(19) . . ?
C3 O2 Eu1 118.9(14) . . ?
O1 C1 H1A 110.0 . . ?
O1 C1 H1B 110.0 . . ?
O1 C1 C2 108.4(19) . . ?
H1A C1 H1B 108.4 . . ?
C2 C1 H1A 110.0 . . ?
C2 C1 H1B 110.0 . . ?
O2 C2 C1 110.8(17) . . ?
O2 C2 H2A 109.5 . . ?
O2 C2 H2B 109.5 . . ?
C1 C2 H2A 109.5 . . ?
C1 C2 H2B 109.5 . . ?
H2A C2 H2B 108.1 . . ?
O2 C3 H3A 110.6 . . ?
O2 C3 H3B 110.6 . . ?
H3A C3 H3B 108.8 . . ?
C4 C3 O2 105.5(19) 3_565 . ?
C4 C3 H3A 110.6 3_565 . ?
C4 C3 H3B 110.6 3_565 . ?
O1 C4 H4A 110.7 . . ?
O1 C4 H4B 110.7 . . ?
C3 C4 O1 105.4(18) 2_665 . ?
C3 C4 H4A 110.7 2_665 . ?
C3 C4 H4B 110.7 2_665 . ?
H4A C4 H4B 108.8 . . ?

loop_
_geom_bond_atom_site_label_1
_geom_bond_atom_site_label_2
_geom_bond_distance
_geom_bond_site_symmetry_2
_geom_bond_publ_flag
Eu1 Br1 2.928(8) . ?
Eu1 Br2 2.959(7) . ?
Eu1 O1 2.694(17) 3_565 ?
Eu1 O1 2.694(17) 2_665 ?
Eu1 O1 2.694(17) . ?
Eu1 O2 2.691(19) 3_565 ?
Eu1 O2 2.691(19) 2_665 ?
Eu1 O2 2.691(19) . ?
O1 C1 1.44(3) . ?
O1 C4 1.42(3) . ?
O2 C2 1.39(3) . ?
O2 C3 1.42(3) . ?
C1 H1A 0.9700 . ?
C1 H1B 0.9700 . ?
C1 C2 1.57(3) . ?
C2 H2A 0.9700 . ?
C2 H2B 0.9700 . ?
C3 H3A 0.9700 . ?
C3 H3B 0.9700 . ?
C3 C4 1.39(3) 3_565 ?
C4 H4A 0.9700 . ?
C4 H4B 0.9700 . ?

loop_
_geom_torsion_atom_site_label_1
_geom_torsion_atom_site_label_2
_geom_torsion_atom_site_label_3
_geom_torsion_atom_site_label_4
_geom_torsion
_geom_torsion_site_symmetry_1
_geom_torsion_site_symmetry_2
_geom_torsion_site_symmetry_3
_geom_torsion_site_symmetry_4
_geom_torsion_publ_flag
Eu1 O1 C1 C2 -30(2) . . . . ?
Eu1 O1 C4 C3 56(2) . . . 2_665 ?
Eu1 O2 C2 C1 -53(2) . . . . ?
Eu1 O2 C3 C4 48(2) . . . 3_565 ?
O1 C1 C2 O2 54(2) . . . . ?
C1 O1 C4 C3 -157(2) . . . 2_665 ?
C2 O2 C3 C4 -176(2) . . . 3_565 ?
C3 O2 C2 C1 170(2) . . . . ?
C4 O1 C1 C2 -176(2) . . . . ?

loop_
_twin_individual_id
_twin_individual_mass_fraction_refined
1 0.48(8)
2 0.52(8)
